data_1513678
loop_
_publ_author_name
'Hering, Christian'
'Schulz, Axel'
'Villinger, Alexander'

_publ_section_title
;
 Diatomic PN -- trapped in a cyclo-tetraphosphazene
;
_journal_issue 3
_journal_name_full 'Chemical Science'
_journal_page_first 1064
_journal_paper_doi 10.1039/c3sc52322e
_journal_volume 5
_journal_year 2014
_chemical_formula_moiety
;
C12 H23 N O P +, C F3 O3 S -, C H2 Cl2
;
_chemical_formula_sum 'C14 H25 Cl2 F3 N O4 P S'
_chemical_formula_weight 462.28
_chemical_name_systematic
;
 ?
;
_space_group_IT_number 33
_symmetry_cell_setting orthorhombic
_symmetry_Int_Tables_number 33
_symmetry_space_group_name_Hall 'P 2c -2n'
_symmetry_space_group_name_H-M 'P n a 21'
_atom_sites_solution_hydrogens geom
_atom_sites_solution_primary direct
_atom_sites_solution_secondary difmap
_audit_creation_method SHELXL-97
_cell_angle_alpha 90.00
_cell_angle_beta 90.00
_cell_angle_gamma 90.00
_cell_formula_units_Z 4
_cell_length_a 17.3330(14)
_cell_length_b 8.3372(6)
_cell_length_c 14.4037(10)
_cell_measurement_reflns_used 1974
_cell_measurement_temperature 173(2)
_cell_measurement_theta_max 41.585
_cell_measurement_theta_min 4.700
_cell_volume 2081.5(3)
_computing_cell_refinement 'Bruker Apex V7.51A'
_computing_data_collection 'Bruker Apex V7.51A'
_computing_data_reduction 'Bruker SAINT'
_computing_molecular_graphics 'ORTEP-3v2.01 (Farrugia, 1997)'
_computing_publication_material SHELXL-97
_computing_structure_refinement 'SHELXL-97 (Sheldrick, 1997)'
_computing_structure_solution 'SHELXS-97 (Sheldrick, 1997)'
_diffrn_ambient_temperature 173(2)
_diffrn_measured_fraction_theta_full 0.998
_diffrn_measured_fraction_theta_max 0.998
_diffrn_measurement_device_type 'Bruker Apex Kappa II-CCD-diffractometer'
_diffrn_measurement_method 'phi and omega scans'
_diffrn_radiation_monochromator graphite
_diffrn_radiation_source 'sealed tube'
_diffrn_radiation_type MoK\a
_diffrn_radiation_wavelength 0.71073
_diffrn_reflns_av_R_equivalents 0.0621
_diffrn_reflns_av_sigmaI/netI 0.0794
_diffrn_reflns_limit_h_max 23
_diffrn_reflns_limit_h_min -23
_diffrn_reflns_limit_k_max 7
_diffrn_reflns_limit_k_min -11
_diffrn_reflns_limit_l_max 15
_diffrn_reflns_limit_l_min -19
_diffrn_reflns_number 14093
_diffrn_reflns_theta_full 29.00
_diffrn_reflns_theta_max 29.00
_diffrn_reflns_theta_min 2.35
_exptl_absorpt_coefficient_mu 0.534
_exptl_absorpt_correction_T_max 0.9687
_exptl_absorpt_correction_T_min 0.8310
_exptl_absorpt_correction_type multi-scan
_exptl_absorpt_process_details '(SADABS; Sheldrick, 2004)'
_exptl_crystal_colour colourless
_exptl_crystal_density_diffrn 1.475
_exptl_crystal_density_method 'not measured'
_exptl_crystal_description needle
_exptl_crystal_F_000 960
_exptl_crystal_size_max 0.36
_exptl_crystal_size_mid 0.10
_exptl_crystal_size_min 0.06
_refine_diff_density_max 0.485
_refine_diff_density_min -0.284
_refine_diff_density_rms 0.064
_refine_ls_abs_structure_details 'Flack H D (1983), Acta Cryst. A39, 876-881'
_refine_ls_abs_structure_Flack 0.29(9)
_refine_ls_extinction_method none
_refine_ls_goodness_of_fit_ref 0.970
_refine_ls_hydrogen_treatment mixed
_refine_ls_matrix_type full
_refine_ls_number_parameters 299
_refine_ls_number_reflns 4994
_refine_ls_number_restraints 38
_refine_ls_restrained_S_all 0.967
_refine_ls_R_factor_all 0.0945
_refine_ls_R_factor_gt 0.0530
_refine_ls_shift/su_max 0.001
_refine_ls_shift/su_mean 0.000
_refine_ls_structure_factor_coef Fsqd
_refine_ls_weighting_details 'calc w=1/[\s^2^(Fo^2^)+(0.0597P)^2^+0.0000P] where P=(Fo^2^+2Fc^2^)/3'
_refine_ls_weighting_scheme calc
_refine_ls_wR_factor_gt 0.1155
_refine_ls_wR_factor_ref 0.1300
_reflns_number_gt 3252
_reflns_number_total 4994
_reflns_threshold_expression >2\s(I)
_cod_data_source_file c3sc52322e.txt
_cod_data_source_block ch115_2_[P(O)H(C6H10)2NH2]
_cod_database_code 1513678

loop_
_symmetry_equiv_pos_as_xyz
'x, y, z'
'-x, -y, z+1/2'
'x+1/2, -y+1/2, z'
'-x+1/2, y+1/2, z+1/2'

loop_
_atom_site_label
_atom_site_type_symbol
_atom_site_fract_x
_atom_site_fract_y
_atom_site_fract_z
_atom_site_U_iso_or_equiv
_atom_site_adp_type
_atom_site_occupancy
_atom_site_symmetry_multiplicity
_atom_site_calc_flag
_atom_site_refinement_flags
_atom_site_disorder_assembly
_atom_site_disorder_group
P1A P 0.96050(8) 1.19922(17) 0.47196(9) 0.0307(3) Uani 0.896(3) 1 d PD A 1
O1A O 0.92549(19) 1.1993(4) 0.37676(18) 0.0360(7) Uani 0.896(3) 1 d PD A 1
N1A N 1.0220(3) 0.7775(6) 0.6976(3) 0.0324(11) Uani 0.896(3) 1 d PD A 1
C1A C 1.0472(3) 1.0819(5) 0.4778(3) 0.0334(10) Uani 0.896(3) 1 d PD A 1
H1A H 1.0330 0.9674 0.4713 0.040 Uiso 0.896(3) 1 calc PR A 1
H1B H 1.0800 1.1103 0.4240 0.040 Uiso 0.896(3) 1 calc PR A 1
C2A C 1.0949(3) 1.1005(6) 0.5653(3) 0.0348(10) Uani 0.896(3) 1 d PD A 1
C3A C 1.1069(3) 0.9840(6) 0.6271(3) 0.0347(10) Uani 0.896(3) 1 d PD A 1
C4A C 1.0757(3) 0.8189(5) 0.6188(3) 0.0319(9) Uani 0.896(3) 1 d PD A 1
H4A H 1.1190 0.7414 0.6178 0.038 Uiso 0.896(3) 1 calc PR A 1
H4B H 1.0475 0.8089 0.5592 0.038 Uiso 0.896(3) 1 calc PR A 1
C5A C 1.1295(3) 1.2679(6) 0.5760(4) 0.0470(12) Uani 0.896(3) 1 d PD A 1
H5A H 1.1827 1.2589 0.5984 0.070 Uiso 0.896(3) 1 calc PR A 1
H5B H 1.0989 1.3296 0.6207 0.070 Uiso 0.896(3) 1 calc PR A 1
H5C H 1.1291 1.3227 0.5158 0.070 Uiso 0.896(3) 1 calc PR A 1
C6A C 1.1576(3) 1.0129(7) 0.7115(3) 0.0467(12) Uani 0.896(3) 1 d PD A 1
H6A H 1.1375 1.1043 0.7468 0.070 Uiso 0.896(3) 1 calc PR A 1
H6B H 1.2104 1.0360 0.6913 0.070 Uiso 0.896(3) 1 calc PR A 1
H6C H 1.1575 0.9171 0.7509 0.070 Uiso 0.896(3) 1 calc PR A 1
C7A C 0.8989(3) 1.1270(5) 0.5631(3) 0.0304(9) Uani 0.896(3) 1 d PD A 1
H7A H 0.9255 1.1422 0.6233 0.037 Uiso 0.896(3) 1 calc PR A 1
H7B H 0.8514 1.1927 0.5641 0.037 Uiso 0.896(3) 1 calc PR A 1
C8A C 0.8766(2) 0.9521(5) 0.5535(3) 0.0280(9) Uani 0.896(3) 1 d PD A 1
C9A C 0.9004(3) 0.8369(5) 0.6102(3) 0.0295(10) Uani 0.896(3) 1 d PD A 1
C10A C 0.9471(3) 0.8669(5) 0.6963(3) 0.0282(10) Uani 0.896(3) 1 d PD A 1
H10A H 0.9578 0.9832 0.7013 0.034 Uiso 0.896(3) 1 calc PR A 1
H10B H 0.9163 0.8352 0.7512 0.034 Uiso 0.896(3) 1 calc PR A 1
C11A C 0.8238(3) 0.9179(6) 0.4728(4) 0.0472(11) Uani 0.896(3) 1 d PD A 1
H11A H 0.7825 0.8456 0.4929 0.071 Uiso 0.896(3) 1 calc PR A 1
H11B H 0.8533 0.8673 0.4227 0.071 Uiso 0.896(3) 1 calc PR A 1
H11C H 0.8013 1.0186 0.4505 0.071 Uiso 0.896(3) 1 calc PR A 1
C12A C 0.8770(3) 0.6633(5) 0.5983(3) 0.0440(12) Uani 0.896(3) 1 d PD A 1
H12A H 0.9110 0.6119 0.5527 0.066 Uiso 0.896(3) 1 calc PR A 1
H12B H 0.8235 0.6580 0.5764 0.066 Uiso 0.896(3) 1 calc PR A 1
H12C H 0.8814 0.6075 0.6579 0.066 Uiso 0.896(3) 1 calc PR A 1
P1B P 1.0423(8) 0.7932(17) 0.6742(9) 0.0307(3) Uani 0.104(3) 1 d PD A 2
H1J H 1.0291(10) 0.644(6) 0.6537(12) 0.064(16) Uiso 0.104(3) 1 calc PRD A 2
O1B O 1.0743(14) 0.799(3) 0.7719(11) 0.0360(7) Uani 0.104(3) 1 d PD A 2
N1B N 0.9744(15) 1.216(5) 0.451(3) 0.0324(11) Uani 0.104(3) 1 d PD A 2
H1G H 0.9502 1.1914 0.3958 0.039 Uiso 0.104(3) 1 calc PR A 2
H1H H 0.9839 1.3242 0.4514 0.039 Uiso 0.104(3) 1 calc PR A 2
C1B C 0.9524(12) 0.899(4) 0.6677(15) 0.0334(10) Uani 0.104(3) 1 d PD A 2
H1C H 0.9189 0.8595 0.7185 0.040 Uiso 0.104(3) 1 calc PR A 2
H1D H 0.9628 1.0137 0.6799 0.040 Uiso 0.104(3) 1 calc PR A 2
C2B C 0.9074(17) 0.887(3) 0.578(2) 0.0348(10) Uani 0.104(3) 1 d PD A 2
C3B C 0.890(2) 1.010(3) 0.5222(19) 0.0347(10) Uani 0.104(3) 1 d PD A 2
C4B C 0.9210(18) 1.175(3) 0.530(2) 0.0319(9) Uani 0.104(3) 1 d PD A 2
H4C H 0.9491 1.1866 0.5895 0.038 Uiso 0.104(3) 1 calc PR A 2
H4D H 0.8775 1.2524 0.5306 0.038 Uiso 0.104(3) 1 calc PR A 2
C5B C 0.870(3) 0.722(4) 0.566(3) 0.0470(12) Uani 0.104(3) 1 d PD A 2
H5D H 0.8918 0.6468 0.6106 0.070 Uiso 0.104(3) 1 calc PR A 2
H5E H 0.8791 0.6832 0.5026 0.070 Uiso 0.104(3) 1 calc PR A 2
H5F H 0.8140 0.7314 0.5762 0.070 Uiso 0.104(3) 1 calc PR A 2
C6B C 0.843(3) 0.981(5) 0.434(2) 0.0467(12) Uani 0.104(3) 1 d PD A 2
H6D H 0.8332 1.0834 0.4035 0.070 Uiso 0.104(3) 1 calc PR A 2
H6E H 0.7939 0.9303 0.4510 0.070 Uiso 0.104(3) 1 calc PR A 2
H6F H 0.8718 0.9101 0.3925 0.070 Uiso 0.104(3) 1 calc PR A 2
C7B C 1.1047(14) 0.873(2) 0.5870(14) 0.0304(9) Uani 0.104(3) 1 d PD A 2
H7C H 1.1541 0.8139 0.5884 0.037 Uiso 0.104(3) 1 calc PR A 2
H7D H 1.0809 0.8557 0.5254 0.037 Uiso 0.104(3) 1 calc PR A 2
C8B C 1.1210(17) 1.050(3) 0.5988(18) 0.0280(9) Uani 0.104(3) 1 d PD A 2
C9B C 1.093(2) 1.163(2) 0.543(2) 0.0295(10) Uani 0.104(3) 1 d PD A 2
C10B C 1.0498(17) 1.128(4) 0.4549(18) 0.0282(10) Uani 0.104(3) 1 d PD A 2
H10C H 1.0818 1.1594 0.4010 0.034 Uiso 0.104(3) 1 calc PR A 2
H10D H 1.0400 1.0111 0.4506 0.034 Uiso 0.104(3) 1 calc PR A 2
C11B C 1.177(2) 1.089(4) 0.676(3) 0.0472(11) Uani 0.104(3) 1 d PD A 2
H11D H 1.1908 0.9909 0.7088 0.071 Uiso 0.104(3) 1 calc PR A 2
H11E H 1.1530 1.1652 0.7189 0.071 Uiso 0.104(3) 1 calc PR A 2
H11F H 1.2236 1.1377 0.6491 0.071 Uiso 0.104(3) 1 calc PR A 2
C12B C 1.117(3) 1.337(3) 0.550(3) 0.0440(12) Uani 0.104(3) 1 d PD A 2
H12D H 1.0908 1.3994 0.5019 0.066 Uiso 0.104(3) 1 calc PR A 2
H12E H 1.1730 1.3458 0.5419 0.066 Uiso 0.104(3) 1 calc PR A 2
H12F H 1.1028 1.3790 0.6115 0.066 Uiso 0.104(3) 1 calc PR A 2
H1E H 1.046(3) 0.797(6) 0.753(3) 0.033(14) Uiso 0.896(3) 1 d PD A 1
H1F H 1.014(3) 0.671(4) 0.707(4) 0.071(18) Uiso 0.896(3) 1 d PD A 1
H1I H 0.982(3) 1.337(6) 0.505(3) 0.064(16) Uiso 0.896(3) 1 d PD A 1
S1 S 0.98209(5) 0.35321(9) 0.82038(8) 0.0324(2) Uani 1 1 d . . .
O2 O 1.0130(3) 0.4100(6) 0.9037(3) 0.0901(14) Uani 1 1 d . . .
O3 O 1.0006(2) 0.4436(4) 0.7394(3) 0.0717(11) Uani 1 1 d . . .
O4 O 0.9893(2) 0.1856(3) 0.8055(3) 0.0688(11) Uani 1 1 d . . .
F1 F 0.8407(2) 0.3280(5) 0.7632(3) 0.1059(13) Uani 1 1 d . . .
F2 F 0.8551(2) 0.3066(5) 0.9096(3) 0.1080(15) Uani 1 1 d . . .
F3 F 0.8626(2) 0.5348(4) 0.8431(3) 0.1020(12) Uani 1 1 d . . .
C13 C 0.8799(3) 0.3793(5) 0.8351(4) 0.0546(11) Uani 1 1 d . . .
Cl1 Cl 0.75766(9) 1.44511(17) 0.22799(10) 0.0646(4) Uani 1 1 d . . .
Cl2 Cl 0.75183(9) 1.43912(19) 0.42867(11) 0.0721(4) Uani 1 1 d . . .
C14 C 0.8061(2) 1.4917(5) 0.3307(4) 0.0503(10) Uani 1 1 d . . .
H14A H 0.8170 1.6082 0.3323 0.060 Uiso 1 1 calc R . .
H14B H 0.8560 1.4340 0.3322 0.060 Uiso 1 1 calc R . .

loop_
_atom_site_aniso_label
_atom_site_aniso_U_11
_atom_site_aniso_U_22
_atom_site_aniso_U_33
_atom_site_aniso_U_23
_atom_site_aniso_U_13
_atom_site_aniso_U_12
P1A 0.0416(7) 0.0278(5) 0.0227(7) 0.0025(5) 0.0010(6) -0.0010(5)
O1A 0.0451(19) 0.0385(15) 0.0244(15) 0.0051(12) -0.0022(14) 0.0035(13)
N1A 0.034(3) 0.034(2) 0.029(3) 0.0007(19) -0.004(2) 0.0029(19)
C1A 0.034(2) 0.037(2) 0.029(2) 0.007(2) 0.008(2) -0.0057(18)
C2A 0.032(3) 0.047(3) 0.025(2) -0.003(2) 0.007(2) -0.010(2)
C3A 0.028(2) 0.050(3) 0.027(2) -0.0022(19) 0.0019(19) -0.0068(19)
C4A 0.032(2) 0.039(2) 0.025(2) -0.0027(17) 0.0004(19) 0.0041(18)
C5A 0.041(3) 0.058(3) 0.043(3) 0.003(2) -0.001(2) -0.016(2)
C6A 0.037(3) 0.071(3) 0.032(3) 0.000(2) -0.012(2) -0.016(2)
C7A 0.032(2) 0.034(2) 0.025(2) 0.0058(18) 0.0031(19) 0.0084(18)
C8A 0.024(2) 0.037(2) 0.023(2) 0.0005(17) 0.0001(18) -0.0035(18)
C9A 0.029(2) 0.039(2) 0.021(2) 0.0036(17) 0.0040(18) -0.0096(18)
C10A 0.033(2) 0.036(2) 0.0162(19) -0.0007(16) 0.0020(18) -0.0058(18)
C11A 0.038(3) 0.063(3) 0.041(3) 0.009(2) -0.009(3) -0.010(2)
C12A 0.053(3) 0.040(2) 0.040(3) 0.006(2) -0.017(2) -0.017(2)
P1B 0.0416(7) 0.0278(5) 0.0227(7) 0.0025(5) 0.0010(6) -0.0010(5)
O1B 0.0451(19) 0.0385(15) 0.0244(15) 0.0051(12) -0.0022(14) 0.0035(13)
N1B 0.034(3) 0.034(2) 0.029(3) 0.0007(19) -0.004(2) 0.0029(19)
C1B 0.034(2) 0.037(2) 0.029(2) 0.007(2) 0.008(2) -0.0057(18)
C2B 0.032(3) 0.047(3) 0.025(2) -0.003(2) 0.007(2) -0.010(2)
C3B 0.028(2) 0.050(3) 0.027(2) -0.0022(19) 0.0019(19) -0.0068(19)
C4B 0.032(2) 0.039(2) 0.025(2) -0.0027(17) 0.0004(19) 0.0041(18)
C5B 0.041(3) 0.058(3) 0.043(3) 0.003(2) -0.001(2) -0.016(2)
C6B 0.037(3) 0.071(3) 0.032(3) 0.000(2) -0.012(2) -0.016(2)
C7B 0.032(2) 0.034(2) 0.025(2) 0.0058(18) 0.0031(19) 0.0084(18)
C8B 0.024(2) 0.037(2) 0.023(2) 0.0005(17) 0.0001(18) -0.0035(18)
C9B 0.029(2) 0.039(2) 0.021(2) 0.0036(17) 0.0040(18) -0.0096(18)
C10B 0.033(2) 0.036(2) 0.0162(19) -0.0007(16) 0.0020(18) -0.0058(18)
C11B 0.038(3) 0.063(3) 0.041(3) 0.009(2) -0.009(3) -0.010(2)
C12B 0.053(3) 0.040(2) 0.040(3) 0.006(2) -0.017(2) -0.017(2)
S1 0.0334(5) 0.0269(4) 0.0369(5) 0.0001(4) -0.0016(5) -0.0043(3)
O2 0.081(3) 0.117(3) 0.072(3) -0.036(2) -0.033(2) -0.005(3)
O3 0.065(2) 0.069(2) 0.081(3) 0.036(2) 0.024(2) 0.0070(18)
O4 0.074(2) 0.0310(13) 0.101(3) -0.0068(18) 0.008(2) 0.0066(13)
F1 0.049(2) 0.140(3) 0.129(3) -0.010(2) -0.041(2) -0.008(2)
F2 0.066(3) 0.139(3) 0.119(3) 0.068(2) 0.047(2) 0.015(2)
F3 0.099(3) 0.087(2) 0.120(3) 0.004(2) 0.028(3) 0.0566(19)
C13 0.048(3) 0.063(3) 0.053(3) 0.005(3) 0.008(3) 0.007(2)
Cl1 0.0667(10) 0.0727(8) 0.0545(8) -0.0017(6) -0.0064(7) -0.0023(7)
Cl2 0.0540(9) 0.1035(12) 0.0590(8) 0.0054(8) 0.0029(7) -0.0109(8)
C14 0.036(2) 0.049(2) 0.066(3) -0.004(3) -0.003(3) -0.0046(17)

loop_
_atom_type_symbol
_atom_type_description
_atom_type_scat_dispersion_real
_atom_type_scat_dispersion_imag
_atom_type_scat_source
C C 0.0033 0.0016 'International Tables Vol C Tables 4.2.6.8 and 6.1.1.4'
H H 0.0000 0.0000 'International Tables Vol C Tables 4.2.6.8 and 6.1.1.4'
N N 0.0061 0.0033 'International Tables Vol C Tables 4.2.6.8 and 6.1.1.4'
O O 0.0106 0.0060 'International Tables Vol C Tables 4.2.6.8 and 6.1.1.4'
F F 0.0171 0.0103 'International Tables Vol C Tables 4.2.6.8 and 6.1.1.4'
P P 0.1023 0.0942 'International Tables Vol C Tables 4.2.6.8 and 6.1.1.4'
S S 0.1246 0.1234 'International Tables Vol C Tables 4.2.6.8 and 6.1.1.4'
Cl Cl 0.1484 0.1585 'International Tables Vol C Tables 4.2.6.8 and 6.1.1.4'

loop_
_geom_angle_atom_site_label_1
_geom_angle_atom_site_label_2
_geom_angle_atom_site_label_3
_geom_angle
O1A P1A C1A 112.5(2)
O1A P1A C7A 115.3(2)
C1A P1A C7A 106.3(2)
O1A P1A H1I 117(2)
C1A P1A H1I 103(2)
C7A P1A H1I 102(2)
C10A N1A C4A 114.3(4)
C10A N1A H1E 108(3)
C4A N1A H1E 110(3)
C10A N1A H1F 111(3)
C4A N1A H1F 115(4)
H1E N1A H1F 96(5)
C2A C1A P1A 116.1(3)
C2A C1A H1A 108.3
P1A C1A H1A 108.3
C2A C1A H1B 108.3
P1A C1A H1B 108.3
H1A C1A H1B 107.4
C3A C2A C1A 124.5(4)
C3A C2A C5A 122.4(4)
C1A C2A C5A 113.1(4)
C2A C3A C4A 124.3(4)
C2A C3A C6A 120.6(4)
C4A C3A C6A 115.1(4)
C3A C4A N1A 112.1(4)
C3A C4A H4A 109.2
N1A C4A H4A 109.2
C3A C4A H4B 109.2
N1A C4A H4B 109.2
H4A C4A H4B 107.9
C8A C7A P1A 114.0(3)
C8A C7A H7A 108.7
P1A C7A H7A 108.7
C8A C7A H7B 108.7
P1A C7A H7B 108.7
H7A C7A H7B 107.6
C9A C8A C11A 121.8(4)
C9A C8A C7A 124.2(4)
C11A C8A C7A 114.1(4)
C8A C9A C10A 123.7(4)
C8A C9A C12A 122.6(4)
C10A C9A C12A 113.4(3)
N1A C10A C9A 113.3(4)
N1A C10A H10A 108.9
C9A C10A H10A 108.9
N1A C10A H10B 108.9
C9A C10A H10B 108.9
H10A C10A H10B 107.7
O1B P1B C7B 114.8(11)
O1B P1B C1B 110.6(11)
C7B P1B C1B 107.8(10)
O1B P1B H1J 107.8
C7B P1B H1J 107.8
C1B P1B H1J 107.8
O1B P1B H1E 18(3)
C7B P1B H1E 131(3)
C1B P1B H1E 95(3)
H1J P1B H1E 105.2
O1B P1B H1F 79(3)
C7B P1B H1F 145(3)
C1B P1B H1F 95(3)
H1J P1B H1F 38.8
H1E P1B H1F 70(4)
P1B O1B H1E 40(5)
C10B N1B C4B 113.5(14)
C10B N1B H1G 108.9
C4B N1B H1G 108.9
C10B N1B H1H 108.9
C4B N1B H1H 108.9
H1G N1B H1H 107.7
C10B N1B H1I 106(3)
C4B N1B H1I 78(3)
H1G N1B H1I 137.9
H1H N1B H1I 36.7
C2B C1B P1B 117.5(14)
C2B C1B H1C 107.9
P1B C1B H1C 107.9
C2B C1B H1D 107.9
P1B C1B H1D 107.9
H1C C1B H1D 107.2
C3B C2B C1B 125.6(13)
C3B C2B C5B 121.5(13)
C1B C2B C5B 112.1(13)
C2B C3B C4B 125.9(14)
C2B C3B C6B 119.9(14)
C4B C3B C6B 113.8(12)
C3B C4B N1B 111.7(14)
C3B C4B H4C 109.3
N1B C4B H4C 109.3
C3B C4B H4D 109.3
N1B C4B H4D 109.3
H4C C4B H4D 107.9
C2B C5B H5D 109.5
C2B C5B H5E 109.5
H5D C5B H5E 109.5
C2B C5B H5F 109.5
H5D C5B H5F 109.5
H5E C5B H5F 109.5
C3B C6B H6D 109.5
C3B C6B H6E 109.5
H6D C6B H6E 109.5
C3B C6B H6F 109.5
H6D C6B H6F 109.5
H6E C6B H6F 109.5
C8B C7B P1B 113.5(13)
C8B C7B H7C 108.9
P1B C7B H7C 108.9
C8B C7B H7D 108.9
P1B C7B H7D 108.9
H7C C7B H7D 107.7
C9B C8B C11B 121.6(13)
C9B C8B C7B 123.8(13)
C11B C8B C7B 114.5(13)
C8B C9B C10B 123.6(14)
C8B C9B C12B 122.7(14)
C10B C9B C12B 112.4(13)
N1B C10B C9B 111.9(14)
N1B C10B H10C 109.2
C9B C10B H10C 109.2
N1B C10B H10D 109.2
C9B C10B H10D 109.2
H10C C10B H10D 107.9
C8B C11B H11D 109.5
C8B C11B H11E 109.5
H11D C11B H11E 109.5
C8B C11B H11F 109.5
H11D C11B H11F 109.5
H11E C11B H11F 109.5
C9B C12B H12D 109.5
C9B C12B H12E 109.5
H12D C12B H12E 109.5
C9B C12B H12F 109.5
H12D C12B H12F 109.5
H12E C12B H12F 109.5
O2 S1 O4 115.4(3)
O2 S1 O3 115.9(2)
O4 S1 O3 112.2(2)
O2 S1 C13 103.6(3)
O4 S1 C13 103.0(2)
O3 S1 C13 104.7(2)
F2 C13 F1 109.2(4)
F2 C13 F3 107.9(4)
F1 C13 F3 105.6(4)
F2 C13 S1 111.4(4)
F1 C13 S1 112.2(3)
F3 C13 S1 110.4(3)
Cl1 C14 Cl2 111.7(2)
Cl1 C14 H14A 109.3
Cl2 C14 H14A 109.3
Cl1 C14 H14B 109.3
Cl2 C14 H14B 109.3
H14A C14 H14B 107.9

loop_
_geom_bond_atom_site_label_1
_geom_bond_atom_site_label_2
_geom_bond_distance
P1A O1A 1.500(3)
P1A C1A 1.795(5)
P1A C7A 1.795(4)
P1A H1I 1.30(5)
N1A C10A 1.497(6)
N1A C4A 1.509(6)
N1A H1E 0.92(3)
N1A H1F 0.91(4)
C1A C2A 1.514(6)
C1A H1A 0.9900
C1A H1B 0.9900
C2A C3A 1.334(6)
C2A C5A 1.528(6)
C3A C4A 1.485(6)
C3A C6A 1.518(6)
C4A H4A 0.9900
C4A H4B 0.9900
C5A H5A 0.9800
C5A H5B 0.9800
C5A H5C 0.9800
C6A H6A 0.9800
C6A H6B 0.9800
C6A H6C 0.9800
C7A C8A 1.515(5)
C7A H7A 0.9900
C7A H7B 0.9900
C8A C9A 1.327(6)
C8A C11A 1.506(6)
C9A C10A 1.501(6)
C9A C12A 1.513(5)
C10A H10A 0.9900
C10A H10B 0.9900
C11A H11A 0.9800
C11A H11B 0.9800
C11A H11C 0.9800
C12A H12A 0.9800
C12A H12B 0.9800
C12A H12C 0.9800
P1B O1B 1.513(10)
P1B C7B 1.787(10)
P1B C1B 1.793(11)
P1B H1J 1.2971
P1B H1E 1.14(4)
P1B H1F 1.22(4)
O1B H1E 0.56(5)
N1B C10B 1.499(12)
N1B C4B 1.506(11)
N1B H1G 0.9200
N1B H1H 0.9200
N1B H1I 1.28(6)
C1B C2B 1.512(11)
C1B H1C 0.9900
C1B H1D 0.9900
C2B C3B 1.333(10)
C2B C5B 1.533(11)
C3B C4B 1.486(11)
C3B C6B 1.524(11)
C4B H4C 0.9900
C4B H4D 0.9900
C5B H5D 0.9800
C5B H5E 0.9800
C5B H5F 0.9800
C6B H6D 0.9800
C6B H6E 0.9800
C6B H6F 0.9800
C7B C8B 1.513(11)
C7B H7C 0.9900
C7B H7D 0.9900
C8B C9B 1.326(10)
C8B C11B 1.508(11)
C9B C10B 1.506(11)
C9B C12B 1.513(11)
C10B H10C 0.9900
C10B H10D 0.9900
C11B H11D 0.9800
C11B H11E 0.9800
C11B H11F 0.9800
C12B H12D 0.9800
C12B H12E 0.9800
C12B H12F 0.9800
S1 O2 1.397(4)
S1 O4 1.420(3)
S1 O3 1.425(3)
S1 C13 1.798(5)
F1 C13 1.310(6)
F2 C13 1.305(6)
F3 C13 1.335(5)
Cl1 C14 1.745(6)
Cl2 C14 1.751(6)
C14 H14A 0.9900
C14 H14B 0.9900

loop_
_geom_torsion_atom_site_label_1
_geom_torsion_atom_site_label_2
_geom_torsion_atom_site_label_3
_geom_torsion_atom_site_label_4
_geom_torsion
O1A P1A C1A C2A 168.5(3)
C7A P1A C1A C2A -64.4(4)
P1A C1A C2A C3A 114.8(5)
P1A C1A C2A C5A -65.9(5)
C1A C2A C3A C4A 0.4(8)
C5A C2A C3A C4A -178.9(5)
C1A C2A C3A C6A 178.3(5)
C5A C2A C3A C6A -1.0(8)
C2A C3A C4A N1A -118.1(5)
C6A C3A C4A N1A 63.9(5)
C10A N1A C4A C3A 69.3(5)
O1A P1A C7A C8A 64.1(4)
C1A P1A C7A C8A -61.3(4)
P1A C7A C8A C9A 111.7(4)
P1A C7A C8A C11A -68.6(5)
C11A C8A C9A C10A -174.3(4)
C7A C8A C9A C10A 5.4(7)
C11A C8A C9A C12A 0.4(7)
C7A C8A C9A C12A -179.9(4)
C4A N1A C10A C9A 60.4(5)
C8A C9A C10A N1A -123.2(5)
C12A C9A C10A N1A 61.7(5)
O1B P1B C1B C2B -172(2)
C7B P1B C1B C2B 61(2)
P1B C1B C2B C3B -118(3)
P1B C1B C2B C5B 73(4)
C1B C2B C3B C4B 9(6)
C5B C2B C3B C4B 177(4)
C1B C2B C3B C6B -179(3)
C5B C2B C3B C6B -11(6)
C2B C3B C4B N1B 111(4)
C6B C3B C4B N1B -61(4)
C10B N1B C4B C3B -70(4)
O1B P1B C7B C8B -64(2)
C1B P1B C7B C8B 60(2)
P1B C7B C8B C9B -109(3)
P1B C7B C8B C11B 75(3)
C11B C8B C9B C10B 168(4)
C7B C8B C9B C10B -8(6)
C11B C8B C9B C12B 2(6)
C7B C8B C9B C12B -173(3)
C4B N1B C10B C9B -59(4)
C8B C9B C10B N1B 128(3)
C12B C9B C10B N1B -65(4)
O2 S1 C13 F2 -55.8(4)
O4 S1 C13 F2 64.8(4)
O3 S1 C13 F2 -177.7(4)
O2 S1 C13 F1 -178.5(4)
O4 S1 C13 F1 -57.9(4)
O3 S1 C13 F1 59.6(4)
O2 S1 C13 F3 64.0(4)
O4 S1 C13 F3 -175.3(4)
O3 S1 C13 F3 -57.9(4)
